data_9016145
loop_
_publ_author_name
'Bindi, L.'
'Nestola, F.'
'Guastoni, A.'
'Zorzi, F.'
'Peruzzo, L.'
'Raber, T.'

_publ_section_title
;
 Te-rich canfieldite, Ag8Sn(S,Te)6, from Lengenbach Quarry, Binntal,
 Canton Valais, Switzerland: Occurrence, description and crystal structure
;
_journal_name_full 'The Canadian Mineralogist'
_journal_page_first 111
_journal_page_last 118
_journal_paper_doi 10.3749/canmin.50.1.111
_journal_volume 50
_journal_year 2012
_chemical_compound_source 'Lengenbach Quarry, Binntal, Canton Valais, Switzerland'
_chemical_formula_sum 'Ag7.998 S3.897 Sn Te2.103'
_chemical_name_mineral Canfieldite
_space_group_IT_number 216
_symmetry_space_group_name_Hall 'F -4 2 3'
_symmetry_space_group_name_H-M 'F -4 3 m'
_cell_angle_alpha 90
_cell_angle_beta 90
_cell_angle_gamma 90
_cell_length_a 11.0003
_cell_length_b 11.0003
_cell_length_c 11.0003
_cell_volume 1331.109
_database_code_amcsd 0019044
_exptl_crystal_density_diffrn 6.860
_cod_original_formula_sum 'Ag7.998 Sn (S3.897 Te2.103)'
_cod_database_code 9016145

loop_
_space_group_symop_operation_xyz
x,y,z
x,1/2+y,1/2+z
1/2+x,y,1/2+z
1/2+x,1/2+y,z
-z,x,-y
-z,1/2+x,1/2-y
1/2-z,x,1/2-y
1/2-z,1/2+x,-y
-y,z,-x
-y,1/2+z,1/2-x
1/2-y,z,1/2-x
1/2-y,1/2+z,-x
-x,y,-z
-x,1/2+y,1/2-z
1/2-x,y,1/2-z
1/2-x,1/2+y,-z
x,-z,-y
x,1/2-z,1/2-y
1/2+x,-z,1/2-y
1/2+x,1/2-z,-y
z,-y,-x
z,1/2-y,1/2-x
1/2+z,-y,1/2-x
1/2+z,1/2-y,-x
y,-x,-z
y,1/2-x,1/2-z
1/2+y,-x,1/2-z
1/2+y,1/2-x,-z
x,z,y
x,1/2+z,1/2+y
1/2+x,z,1/2+y
1/2+x,1/2+z,y
z,y,x
z,1/2+y,1/2+x
1/2+z,y,1/2+x
1/2+z,1/2+y,x
y,x,z
y,1/2+x,1/2+z
1/2+y,x,1/2+z
1/2+y,1/2+x,z
-z,-x,y
-z,1/2-x,1/2+y
1/2-z,-x,1/2+y
1/2-z,1/2-x,y
-y,-z,x
-y,1/2-z,1/2+x
1/2-y,-z,1/2+x
1/2-y,1/2-z,x
-x,-y,z
-x,1/2-y,1/2+z
1/2-x,-y,1/2+z
1/2-x,1/2-y,z
z,-x,-y
z,1/2-x,1/2-y
1/2+z,-x,1/2-y
1/2+z,1/2-x,-y
y,-z,-x
y,1/2-z,1/2-x
1/2+y,-z,1/2-x
1/2+y,1/2-z,-x
x,-y,-z
x,1/2-y,1/2-z
1/2+x,-y,1/2-z
1/2+x,1/2-y,-z
-x,z,-y
-x,1/2+z,1/2-y
1/2-x,z,1/2-y
1/2-x,1/2+z,-y
-z,y,-x
-z,1/2+y,1/2-x
1/2-z,y,1/2-x
1/2-z,1/2+y,-x
-y,x,-z
-y,1/2+x,1/2-z
1/2-y,x,1/2-z
1/2-y,1/2+x,-z
-x,-z,y
-x,1/2-z,1/2+y
1/2-x,-z,1/2+y
1/2-x,1/2-z,y
-z,-y,x
-z,1/2-y,1/2+x
1/2-z,-y,1/2+x
1/2-z,1/2-y,x
-y,-x,z
-y,1/2-x,1/2+z
1/2-y,-x,1/2+z
1/2-y,1/2-x,z
z,x,y
z,1/2+x,1/2+y
1/2+z,x,1/2+y
1/2+z,1/2+x,y
y,z,x
y,1/2+z,1/2+x
1/2+y,z,1/2+x
1/2+y,1/2+z,x

loop_
_atom_site_aniso_label
_atom_site_aniso_U_11
_atom_site_aniso_U_22
_atom_site_aniso_U_33
_atom_site_aniso_U_12
_atom_site_aniso_U_13
_atom_site_aniso_U_23
Ag1 0.04600 0.04570 0.04570 0.00000 0.00000 -0.00010
Ag2 0.04650 0.04650 0.04650 0.00000 0.00010 0.00010
Sn 0.03620 0.03620 0.03620 0.00000 0.00000 0.00000
SX1 0.05020 0.05020 0.05020 0.00020 0.00020 0.00020
TeX1 0.05020 0.05020 0.05020 0.00020 0.00020 0.00020
SX2 0.04900 0.04900 0.04900 0.00000 0.00000 0.00000
TeX2 0.04900 0.04900 0.04900 0.00000 0.00000 0.00000
SX3 0.04900 0.04900 0.04900 0.00000 0.00000 0.00000
TeX3 0.04900 0.04900 0.04900 0.00000 0.00000 0.00000

loop_
_atom_site_label
_atom_site_fract_x
_atom_site_fract_y
_atom_site_fract_z
_atom_site_occupancy
_atom_site_U_iso_or_equiv
_atom_site_type_symbol
_atom_site_attached_hydrogens
Ag1 0.22170 0.00000 0.00000 0.42300 0.04580 Ag 0
Ag2 0.42938 0.42938 0.76192 0.45500 0.04650 Ag 0
Sn 0.25000 0.25000 0.25000 1.00000 0.03620 Sn 0
SX1 0.37500 0.37500 0.37500 0.58000 0.05020 S 0
TeX1 0.37500 0.37500 0.37500 0.42000 0.05020 Te 0
SX2 0.00000 0.00000 0.00000 0.78200 0.04900 S 0
TeX2 0.00000 0.00000 0.00000 0.21800 0.04900 Te 0
SX3 0.75000 0.75000 0.75000 0.79500 0.04900 S 0
TeX3 0.75000 0.75000 0.75000 0.20500 0.04900 Te 0

loop_
_cod_changelog_entry_id
_cod_changelog_entry_author
_cod_changelog_entry_date
_cod_changelog_entry_text
1
;cod-tools version 3.8.0
Id: cif_guess_AMCSD_atom_types 9581 2023-05-17 12:35:41Z saulius
;
2023-05-23T09:21:37+03:00
;Derived atom types and hydrogen counts
from atom names that follow the AMCSD naming convention
(Wat == water, O-H == hydroxyl).
;

loop_
_cod_related_entry_id
_cod_related_entry_database
_cod_related_entry_code
1 AMCSD 0019044

_cell_formula_units_Z 4
